data_7153335
loop_
_publ_author_name
'Liu, Yun'
'Zhang, Yan'
'Shen, Yong-Miao'
'Hu, Hong-Wen'
'Xu, Jian-Hua'

_publ_section_title
;
 Regioselective synthesis of 3-acylindolizines and benzo- analogues via
 1,3-dipolar cycloadditions of N-ylides with maleic anhydride.
;
_journal_issue 10
_journal_name_full 'Organic &amp; biomolecular chemistry'
_journal_page_first 2449
_journal_page_last 2456
_journal_paper_doi 10.1039/c000277a
_journal_volume 8
_journal_year 2010
_chemical_formula_moiety 'C19 H12 F N O'
_chemical_formula_sum 'C19 H12 F N O'
_chemical_formula_weight 289.29
_chemical_melting_point 393
_chemical_name_systematic 1-(4-Fluorobenzoyl)pyrrolo[1,2-a]quinoline
_space_group_IT_number 2
_symmetry_cell_setting triclinic
_symmetry_Int_Tables_number 2
_symmetry_space_group_name_Hall '-P 1'
_symmetry_space_group_name_H-M 'P -1'
_atom_sites_solution_hydrogens geom
_atom_sites_solution_primary direct
_atom_sites_solution_secondary difmap
_audit_creation_method SHELXL-97
_cell_angle_alpha 103.97(3)
_cell_angle_beta 105.05(3)
_cell_angle_gamma 102.57(3)
_cell_formula_units_Z 4
_cell_length_a 7.8880(16)
_cell_length_b 13.530(3)
_cell_length_c 14.876(3)
_cell_measurement_reflns_used 25
_cell_measurement_temperature 293(2)
_cell_measurement_theta_max 12
_cell_measurement_theta_min 9
_cell_volume 1419.7(7)
_computing_structure_refinement 'SHELXL-97 (Sheldrick, 1997)'
_computing_structure_solution 'SHELXS-97 (Sheldrick, 1990)'
_diffrn_ambient_temperature 293(2)
_diffrn_measured_fraction_theta_full 1.000
_diffrn_measured_fraction_theta_max 1.000
_diffrn_measurement_device_type 'Enraf--Nonius CAD-4'
_diffrn_measurement_method \w/2\q
_diffrn_radiation_monochromator graphite
_diffrn_radiation_type MoK\a
_diffrn_radiation_wavelength 0.71073
_diffrn_reflns_av_R_equivalents 0.0592
_diffrn_reflns_av_sigmaI/netI 0.0906
_diffrn_reflns_limit_h_max 8
_diffrn_reflns_limit_h_min -9
_diffrn_reflns_limit_k_max 15
_diffrn_reflns_limit_k_min -16
_diffrn_reflns_limit_l_max 17
_diffrn_reflns_limit_l_min 0
_diffrn_reflns_number 5569
_diffrn_reflns_theta_full 25.27
_diffrn_reflns_theta_max 25.27
_diffrn_reflns_theta_min 1.49
_diffrn_source 'fine-focus sealed tube'
_diffrn_standards_decay_% 0
_diffrn_standards_interval_count 200
_diffrn_standards_interval_time 2h
_diffrn_standards_number 3
_exptl_absorpt_coefficient_mu 0.093
_exptl_absorpt_correction_T_max 0.9908
_exptl_absorpt_correction_T_min 0.9727
_exptl_absorpt_correction_type psi-scan
_exptl_crystal_colour yellow
_exptl_crystal_density_diffrn 1.353
_exptl_crystal_density_method 'not measured'
_exptl_crystal_description block
_exptl_crystal_F_000 600
_exptl_crystal_recrystallization_method 'petroleum ether-ethyl acetate'
_exptl_crystal_size_max 0.30
_exptl_crystal_size_mid 0.10
_exptl_crystal_size_min 0.10
_refine_diff_density_max 0.276
_refine_diff_density_min -0.283
_refine_diff_density_rms 0.074
_refine_ls_extinction_method none
_refine_ls_goodness_of_fit_ref 1.004
_refine_ls_hydrogen_treatment constr
_refine_ls_matrix_type full
_refine_ls_number_parameters 397
_refine_ls_number_reflns 5162
_refine_ls_number_restraints 0
_refine_ls_restrained_S_all 1.004
_refine_ls_R_factor_all 0.1315
_refine_ls_R_factor_gt 0.0692
_refine_ls_shift/su_max 0.000
_refine_ls_shift/su_mean 0.000
_refine_ls_structure_factor_coef Fsqd
_refine_ls_weighting_details 'calc w=1/[\s^2^(Fo^2^)+(0.0600P)^2^+1.7500P] where P=(Fo^2^+2Fc^2^)/3'
_refine_ls_weighting_scheme calc
_refine_ls_wR_factor_gt 0.1521
_refine_ls_wR_factor_ref 0.2004
_reflns_number_gt 2829
_reflns_number_total 5162
_reflns_threshold_expression >2sigma(I)
_cod_data_source_file c000277a.txt
_cod_data_source_block l
_cod_depositor_comments
;
The following automatic conversions were performed:

'_chemical_melting_point' value '393K' was changed to '393' - the
value should be numeric and without a unit designator.

Automatic conversion script
Id: cif_fix_values 1891 2012-01-12 08:04:46Z andrius 
;
_cod_original_cell_volume 1419.7(5)
_cod_database_code 7153335

loop_
_symmetry_equiv_pos_as_xyz
'x, y, z'
'-x, -y, -z'

loop_
_atom_site_label
_atom_site_type_symbol
_atom_site_fract_x
_atom_site_fract_y
_atom_site_fract_z
_atom_site_U_iso_or_equiv
_atom_site_adp_type
_atom_site_occupancy
_atom_site_symmetry_multiplicity
_atom_site_calc_flag
_atom_site_refinement_flags
F1 F 0.1644(4) -0.0461(2) 0.6364(2) 0.0954(9) Uani 1 1 d .
O1 O 0.3313(4) -0.1821(3) 1.0177(2) 0.0784(10) Uani 1 1 d .
N1 N 0.6438(4) -0.2734(3) 1.0351(3) 0.0617(9) Uani 1 1 d .
C1 C 0.3838(8) -0.5050(4) 1.1407(3) 0.0836(16) Uani 1 1 d .
H1A H 0.3266 -0.5583 1.1619 0.100 Uiso 1 1 calc R
C2 C 0.5708(8) -0.4694(5) 1.1683(4) 0.0849(15) Uani 1 1 d .
H2A H 0.6407 -0.4983 1.2093 0.102 Uiso 1 1 calc R
C3 C 0.6621(7) -0.3888(4) 1.1357(3) 0.0734(13) Uani 1 1 d .
C4 C 0.5515(6) -0.3496(4) 1.0730(3) 0.0619(11) Uani 1 1 d .
C5 C 0.3613(6) -0.3834(4) 1.0461(3) 0.0694(12) Uani 1 1 d .
H5A H 0.2886 -0.3551 1.0056 0.083 Uiso 1 1 calc R
C6 C 0.2830(8) -0.4618(4) 1.0823(4) 0.0797(14) Uani 1 1 d .
H6A H 0.1556 -0.4852 1.0653 0.096 Uiso 1 1 calc R
C7 C 0.8543(8) -0.3611(5) 1.1555(4) 0.0900(16) Uani 1 1 d .
H7A H 0.9251 -0.3874 1.1989 0.108 Uiso 1 1 calc R
C8 C 0.9370(7) -0.2973(4) 1.1127(4) 0.0855(16) Uani 1 1 d .
H8A H 1.0633 -0.2811 1.1253 0.103 Uiso 1 1 calc R
C9 C 0.8323(6) -0.2559(4) 1.0497(4) 0.0696(13) Uani 1 1 d .
C10 C 0.8793(6) -0.1959(4) 0.9903(4) 0.0770(14) Uani 1 1 d .
H10A H 0.9957 -0.1727 0.9856 0.092 Uiso 1 1 calc R
C11 C 0.7226(6) -0.1771(4) 0.9402(4) 0.0729(13) Uani 1 1 d .
H11A H 0.7155 -0.1399 0.8950 0.088 Uiso 1 1 calc R
C12 C 0.5763(5) -0.2229(3) 0.9679(3) 0.0580(11) Uani 1 1 d .
C13 C 0.4118(6) -0.1892(4) 0.9565(3) 0.0655(12) Uani 1 1 d .
C14 C 0.3468(5) -0.1540(3) 0.8689(3) 0.0562(11) Uani 1 1 d .
C15 C 0.3557(6) -0.2006(3) 0.7782(3) 0.0611(11) Uani 1 1 d .
H15A H 0.4070 -0.2565 0.7702 0.073 Uiso 1 1 calc R
C16 C 0.2915(6) -0.1678(4) 0.6983(4) 0.0674(12) Uani 1 1 d .
H16A H 0.2929 -0.2024 0.6364 0.081 Uiso 1 1 calc R
C17 C 0.2257(6) -0.0819(4) 0.7144(4) 0.0700(13) Uani 1 1 d .
C18 C 0.2130(6) -0.0318(4) 0.8014(4) 0.0753(14) Uani 1 1 d .
H18A H 0.1643 0.0252 0.8084 0.090 Uiso 1 1 calc R
C19 C 0.2751(6) -0.0678(4) 0.8803(4) 0.0735(14) Uani 1 1 d .
H19A H 0.2686 -0.0342 0.9412 0.088 Uiso 1 1 calc R
F2 F 0.7743(4) -0.0820(2) 0.7539(2) 0.0881(9) Uani 1 1 d .
O2 O 0.6985(4) 0.2627(2) 0.5433(2) 0.0654(8) Uani 1 1 d .
N2 N 0.4349(4) 0.3698(2) 0.6016(2) 0.0456(7) Uani 1 1 d .
C20 C 0.8211(7) 0.6677(4) 0.6777(4) 0.0780(15) Uani 1 1 d .
H20A H 0.9059 0.7345 0.6951 0.094 Uiso 1 1 calc R
C21 C 0.6372(7) 0.6542(3) 0.6397(3) 0.0666(12) Uani 1 1 d .
H21A H 0.5989 0.7125 0.6306 0.080 Uiso 1 1 calc R
C22 C 0.5039(6) 0.5553(3) 0.6139(3) 0.0499(9) Uani 1 1 d .
C23 C 0.5696(5) 0.4682(3) 0.6264(3) 0.0462(9) Uani 1 1 d .
C24 C 0.7553(5) 0.4828(3) 0.6645(3) 0.0549(10) Uani 1 1 d .
H24A H 0.7970 0.4254 0.6732 0.066 Uiso 1 1 calc R
C25 C 0.8798(6) 0.5821(4) 0.6900(4) 0.0712(13) Uani 1 1 d .
H25A H 1.0050 0.5911 0.7157 0.085 Uiso 1 1 calc R
C26 C 0.3122(6) 0.5430(4) 0.5844(3) 0.0632(12) Uani 1 1 d .
H26A H 0.2707 0.5993 0.5723 0.076 Uiso 1 1 calc R
C27 C 0.1896(6) 0.4506(4) 0.5736(3) 0.0614(11) Uani 1 1 d .
H27A H 0.0652 0.4452 0.5586 0.074 Uiso 1 1 calc R
C28 C 0.2502(5) 0.3619(3) 0.5852(3) 0.0500(10) Uani 1 1 d .
C29 C 0.1599(6) 0.2640(4) 0.5848(3) 0.0610(11) Uani 1 1 d .
H29A H 0.0352 0.2387 0.5757 0.073 Uiso 1 1 calc R
C30 C 0.2877(5) 0.2091(3) 0.6004(3) 0.0580(11) Uani 1 1 d .
H30A H 0.2628 0.1402 0.6045 0.070 Uiso 1 1 calc R
C31 C 0.4572(5) 0.2717(3) 0.6090(3) 0.0518(10) Uani 1 1 d .
C32 C 0.6083(6) 0.2310(3) 0.5931(3) 0.0527(10) Uani 1 1 d .
C33 C 0.6425(5) 0.1459(3) 0.6354(3) 0.0472(9) Uani 1 1 d .
C34 C 0.6166(5) 0.1412(3) 0.7232(3) 0.0547(10) Uani 1 1 d .
H34A H 0.5687 0.1904 0.7555 0.066 Uiso 1 1 calc R
C35 C 0.6609(6) 0.0646(3) 0.7632(3) 0.0611(11) Uani 1 1 d .
H35A H 0.6429 0.0611 0.8219 0.073 Uiso 1 1 calc R
C36 C 0.7314(6) -0.0056(3) 0.7151(4) 0.0637(12) Uani 1 1 d .
C37 C 0.7558(6) -0.0059(3) 0.6266(4) 0.0669(12) Uani 1 1 d .
H37A H 0.7994 -0.0572 0.5939 0.080 Uiso 1 1 calc R
C38 C 0.7137(6) 0.0720(3) 0.5879(3) 0.0595(11) Uani 1 1 d .
H38A H 0.7332 0.0751 0.5295 0.071 Uiso 1 1 calc R

loop_
_atom_site_aniso_label
_atom_site_aniso_U_11
_atom_site_aniso_U_22
_atom_site_aniso_U_33
_atom_site_aniso_U_23
_atom_site_aniso_U_13
_atom_site_aniso_U_12
F1 0.090(2) 0.093(2) 0.123(3) 0.055(2) 0.0415(19) 0.0365(17)
O1 0.072(2) 0.098(2) 0.082(2) 0.0239(19) 0.0467(18) 0.0376(19)
N1 0.045(2) 0.067(2) 0.064(2) 0.0081(19) 0.0200(17) 0.0138(17)
C1 0.098(4) 0.095(4) 0.046(3) 0.012(3) 0.030(3) 0.009(3)
C2 0.105(4) 0.103(4) 0.053(3) 0.033(3) 0.028(3) 0.034(3)
C3 0.078(3) 0.092(4) 0.043(3) 0.014(2) 0.016(2) 0.025(3)
C4 0.063(3) 0.076(3) 0.048(2) 0.013(2) 0.026(2) 0.020(2)
C5 0.064(3) 0.082(3) 0.066(3) 0.021(3) 0.030(2) 0.024(3)
C6 0.081(3) 0.100(4) 0.072(3) 0.033(3) 0.045(3) 0.025(3)
C7 0.069(4) 0.099(4) 0.084(4) 0.021(3) 0.005(3) 0.022(3)
C8 0.049(3) 0.093(4) 0.092(4) 0.013(3) 0.002(3) 0.021(3)
C9 0.047(3) 0.071(3) 0.078(3) 0.004(3) 0.019(2) 0.014(2)
C10 0.048(3) 0.083(3) 0.093(4) 0.017(3) 0.029(3) 0.010(2)
C11 0.062(3) 0.075(3) 0.094(4) 0.029(3) 0.044(3) 0.021(2)
C12 0.048(2) 0.062(3) 0.064(3) 0.014(2) 0.023(2) 0.016(2)
C13 0.058(3) 0.071(3) 0.075(3) 0.018(2) 0.039(2) 0.020(2)
C14 0.046(2) 0.051(2) 0.074(3) 0.015(2) 0.029(2) 0.0120(19)
C15 0.063(3) 0.056(3) 0.075(3) 0.020(2) 0.034(2) 0.024(2)
C16 0.068(3) 0.067(3) 0.082(3) 0.026(3) 0.040(3) 0.028(2)
C17 0.055(3) 0.068(3) 0.095(4) 0.035(3) 0.031(3) 0.016(2)
C18 0.058(3) 0.060(3) 0.122(5) 0.033(3) 0.040(3) 0.028(2)
C19 0.067(3) 0.060(3) 0.101(4) 0.014(3) 0.046(3) 0.023(2)
F2 0.096(2) 0.0788(19) 0.120(2) 0.0586(18) 0.0471(18) 0.0435(16)
O2 0.075(2) 0.0705(19) 0.083(2) 0.0410(17) 0.0524(18) 0.0358(16)
N2 0.0427(18) 0.0475(18) 0.0564(19) 0.0197(15) 0.0237(15) 0.0204(15)
C20 0.082(4) 0.048(3) 0.107(4) 0.016(3) 0.055(3) 0.007(2)
C21 0.092(4) 0.047(2) 0.080(3) 0.026(2) 0.048(3) 0.027(2)
C22 0.061(3) 0.048(2) 0.045(2) 0.0137(18) 0.0239(19) 0.018(2)
C23 0.057(2) 0.048(2) 0.049(2) 0.0204(18) 0.0317(19) 0.0208(19)
C24 0.053(2) 0.055(3) 0.066(3) 0.020(2) 0.033(2) 0.019(2)
C25 0.062(3) 0.068(3) 0.092(4) 0.021(3) 0.046(3) 0.016(2)
C26 0.080(3) 0.067(3) 0.067(3) 0.036(2) 0.032(2) 0.047(3)
C27 0.053(3) 0.081(3) 0.063(3) 0.024(2) 0.024(2) 0.039(2)
C28 0.044(2) 0.061(3) 0.048(2) 0.0156(19) 0.0165(18) 0.022(2)
C29 0.050(2) 0.067(3) 0.075(3) 0.024(2) 0.031(2) 0.021(2)
C30 0.052(2) 0.058(3) 0.071(3) 0.022(2) 0.027(2) 0.019(2)
C31 0.051(2) 0.053(2) 0.069(3) 0.028(2) 0.033(2) 0.025(2)
C32 0.058(2) 0.053(2) 0.065(3) 0.024(2) 0.034(2) 0.027(2)
C33 0.043(2) 0.045(2) 0.065(3) 0.0218(19) 0.0294(19) 0.0178(17)
C34 0.054(2) 0.053(2) 0.067(3) 0.019(2) 0.032(2) 0.022(2)
C35 0.065(3) 0.057(3) 0.073(3) 0.030(2) 0.035(2) 0.017(2)
C36 0.057(3) 0.056(3) 0.091(3) 0.033(3) 0.029(2) 0.026(2)
C37 0.074(3) 0.056(3) 0.094(4) 0.026(2) 0.051(3) 0.036(2)
C38 0.060(3) 0.055(3) 0.077(3) 0.021(2) 0.040(2) 0.022(2)

loop_
_atom_type_symbol
_atom_type_description
_atom_type_scat_dispersion_real
_atom_type_scat_dispersion_imag
_atom_type_scat_source
C C 0.0033 0.0016 'International Tables Vol C Tables 4.2.6.8 and 6.1.1.4'
H H 0.0000 0.0000 'International Tables Vol C Tables 4.2.6.8 and 6.1.1.4'
N N 0.0061 0.0033 'International Tables Vol C Tables 4.2.6.8 and 6.1.1.4'
O O 0.0106 0.0060 'International Tables Vol C Tables 4.2.6.8 and 6.1.1.4'
F F 0.0171 0.0103 'International Tables Vol C Tables 4.2.6.8 and 6.1.1.4'

loop_
_geom_angle_atom_site_label_1
_geom_angle_atom_site_label_2
_geom_angle_atom_site_label_3
_geom_angle
C12 N1 C9 107.9(4)
C12 N1 C4 131.8(4)
C9 N1 C4 119.2(4)
C6 C1 C2 118.9(5)
C6 C1 H1A 120.5
C2 C1 H1A 120.5
C1 C2 C3 121.7(5)
C1 C2 H2A 119.1
C3 C2 H2A 119.1
C4 C3 C7 121.3(5)
C4 C3 C2 117.0(5)
C7 C3 C2 121.2(5)
C5 C4 C3 121.9(5)
C5 C4 N1 121.2(4)
C3 C4 N1 116.8(4)
C4 C5 C6 117.3(5)
C4 C5 H5A 121.3
C6 C5 H5A 121.3
C1 C6 C5 123.1(5)
C1 C6 H6A 118.5
C5 C6 H6A 118.5
C8 C7 C3 121.2(5)
C8 C7 H7A 119.4
C3 C7 H7A 119.4
C7 C8 C9 119.6(5)
C7 C8 H8A 120.2
C9 C8 H8A 120.2
C8 C9 C10 131.2(5)
C8 C9 N1 121.1(5)
C10 C9 N1 107.7(4)
C11 C10 C9 107.9(4)
C11 C10 H10A 126.0
C9 C10 H10A 126.0
C10 C11 C12 109.2(5)
C10 C11 H11A 125.4
C12 C11 H11A 125.4
C11 C12 N1 107.3(4)
C11 C12 C13 123.0(4)
N1 C12 C13 126.1(4)
O1 C13 C12 123.4(4)
O1 C13 C14 119.4(4)
C12 C13 C14 117.1(4)
C15 C14 C19 117.9(4)
C15 C14 C13 123.9(4)
C19 C14 C13 118.2(4)
C14 C15 C16 122.6(4)
C14 C15 H15A 118.7
C16 C15 H15A 118.7
C17 C16 C15 116.8(5)
C17 C16 H16A 121.6
C15 C16 H16A 121.6
C18 C17 C16 124.0(5)
C18 C17 F1 118.0(5)
C16 C17 F1 118.0(5)
C17 C18 C19 118.1(4)
C17 C18 H18A 121.0
C19 C18 H18A 121.0
C18 C19 C14 120.6(5)
C18 C19 H19A 119.7
C14 C19 H19A 119.7
C28 N2 C31 107.4(3)
C28 N2 C23 122.1(3)
C31 N2 C23 129.2(3)
C21 C20 C25 119.6(4)
C21 C20 H20A 120.2
C25 C20 H20A 120.2
C20 C21 C22 122.2(4)
C20 C21 H21A 118.9
C22 C21 H21A 118.9
C21 C22 C23 116.7(4)
C21 C22 C26 122.6(4)
C23 C22 C26 120.5(4)
C24 C23 N2 123.2(3)
C24 C23 C22 120.5(4)
N2 C23 C22 116.3(3)
C23 C24 C25 120.3(4)
C23 C24 H24A 119.9
C25 C24 H24A 119.9
C20 C25 C24 120.7(4)
C20 C25 H25A 119.6
C24 C25 H25A 119.6
C27 C26 C22 120.8(4)
C27 C26 H26A 119.6
C22 C26 H26A 119.6
C26 C27 C28 120.0(4)
C26 C27 H27A 120.0
C28 C27 H27A 120.0
C29 C28 N2 109.1(3)
C29 C28 C27 131.9(4)
N2 C28 C27 118.9(4)
C28 C29 C30 107.3(4)
C28 C29 H29A 126.4
C30 C29 H29A 126.4
C31 C30 C29 109.7(4)
C31 C30 H30A 125.2
C29 C30 H30A 125.2
C30 C31 N2 106.5(3)
C30 C31 C32 124.6(4)
N2 C31 C32 125.6(3)
O2 C32 C31 121.9(3)
O2 C32 C33 121.2(3)
C31 C32 C33 116.8(3)
C38 C33 C34 119.1(4)
C38 C33 C32 118.2(4)
C34 C33 C32 122.6(3)
C35 C34 C33 120.8(4)
C35 C34 H34A 119.6
C33 C34 H34A 119.6
C36 C35 C34 118.4(4)
C36 C35 H35A 120.8
C34 C35 H35A 120.8
C35 C36 F2 118.7(4)
C35 C36 C37 123.0(4)
F2 C36 C37 118.3(4)
C38 C37 C36 118.1(4)
C38 C37 H37A 120.9
C36 C37 H37A 120.9
C37 C38 C33 120.6(4)
C37 C38 H38A 119.7
C33 C38 H38A 119.7

loop_
_geom_bond_atom_site_label_1
_geom_bond_atom_site_label_2
_geom_bond_distance
F1 C17 1.377(5)
O1 C13 1.235(5)
N1 C12 1.400(5)
N1 C9 1.403(5)
N1 C4 1.441(5)
C1 C6 1.348(7)
C1 C2 1.363(7)
C1 H1A 0.9300
C2 C3 1.426(7)
C2 H2A 0.9300
C3 C4 1.390(6)
C3 C7 1.412(7)
C4 C5 1.386(6)
C5 C6 1.401(6)
C5 H5A 0.9300
C6 H6A 0.9300
C7 C8 1.346(7)
C7 H7A 0.9300
C8 C9 1.388(7)
C8 H8A 0.9300
C9 C10 1.402(7)
C10 C11 1.377(6)
C10 H10A 0.9300
C11 C12 1.395(6)
C11 H11A 0.9300
C12 C13 1.450(6)
C13 C14 1.499(6)
C14 C15 1.372(6)
C14 C19 1.396(6)
C15 C16 1.381(6)
C15 H15A 0.9300
C16 C17 1.367(6)
C16 H16A 0.9300
C17 C18 1.347(7)
C18 C19 1.393(7)
C18 H18A 0.9300
C19 H19A 0.9300
F2 C36 1.362(5)
O2 C32 1.238(4)
N2 C28 1.389(4)
N2 C31 1.402(5)
N2 C23 1.408(5)
C20 C21 1.366(6)
C20 C25 1.372(6)
C20 H20A 0.9300
C21 C22 1.405(6)
C21 H21A 0.9300
C22 C23 1.418(5)
C22 C26 1.421(6)
C23 C24 1.377(5)
C24 C25 1.378(6)
C24 H24A 0.9300
C25 H25A 0.9300
C26 C27 1.349(6)
C26 H26A 0.9300
C27 C28 1.417(5)
C27 H27A 0.9300
C28 C29 1.358(5)
C29 C30 1.383(5)
C29 H29A 0.9300
C30 C31 1.374(5)
C30 H30A 0.9300
C31 C32 1.466(5)
C32 C33 1.481(5)
C33 C38 1.386(5)
C33 C34 1.388(5)
C34 C35 1.379(5)
C34 H34A 0.9300
C35 C36 1.353(6)
C35 H35A 0.9300
C36 C37 1.378(6)
C37 C38 1.377(6)
C37 H37A 0.9300
C38 H38A 0.9300

loop_
_geom_torsion_atom_site_label_1
_geom_torsion_atom_site_label_2
_geom_torsion_atom_site_label_3
_geom_torsion_atom_site_label_4
_geom_torsion
C6 C1 C2 C3 -0.9(8)
C1 C2 C3 C4 -1.2(7)
C1 C2 C3 C7 -172.8(5)
C7 C3 C4 C5 174.2(5)
C2 C3 C4 C5 2.7(7)
C7 C3 C4 N1 -4.5(7)
C2 C3 C4 N1 -176.1(4)
C12 N1 C4 C5 -2.3(7)
C9 N1 C4 C5 -168.6(4)
C12 N1 C4 C3 176.4(4)
C9 N1 C4 C3 10.1(6)
C3 C4 C5 C6 -2.0(7)
N1 C4 C5 C6 176.7(4)
C2 C1 C6 C5 1.7(8)
C4 C5 C6 C1 -0.3(7)
C4 C3 C7 C8 -1.3(8)
C2 C3 C7 C8 169.9(5)
C3 C7 C8 C9 1.5(8)
C7 C8 C9 C10 -174.1(5)
C7 C8 C9 N1 4.5(8)
C12 N1 C9 C8 -179.7(4)
C4 N1 C9 C8 -10.4(6)
C12 N1 C9 C10 -0.8(5)
C4 N1 C9 C10 168.5(4)
C8 C9 C10 C11 178.6(5)
N1 C9 C10 C11 -0.1(5)
C9 C10 C11 C12 1.0(6)
C10 C11 C12 N1 -1.5(5)
C10 C11 C12 C13 158.4(4)
C9 N1 C12 C11 1.4(5)
C4 N1 C12 C11 -166.0(4)
C9 N1 C12 C13 -157.7(4)
C4 N1 C12 C13 34.9(7)
C11 C12 C13 O1 -141.1(5)
N1 C12 C13 O1 14.9(7)
C11 C12 C13 C14 34.4(6)
N1 C12 C13 C14 -169.7(4)
O1 C13 C14 C15 -147.0(4)
C12 C13 C14 C15 37.3(6)
O1 C13 C14 C19 33.8(6)
C12 C13 C14 C19 -141.8(4)
C19 C14 C15 C16 -2.1(6)
C13 C14 C15 C16 178.7(4)
C14 C15 C16 C17 3.2(7)
C15 C16 C17 C18 -3.0(7)
C15 C16 C17 F1 178.7(4)
C16 C17 C18 C19 1.7(7)
F1 C17 C18 C19 -180.0(4)
C17 C18 C19 C14 -0.5(7)
C15 C14 C19 C18 0.7(6)
C13 C14 C19 C18 179.9(4)
C25 C20 C21 C22 1.1(7)
C20 C21 C22 C23 -1.9(6)
C20 C21 C22 C26 173.1(4)
C28 N2 C23 C24 164.7(4)
C31 N2 C23 C24 -0.4(6)
C28 N2 C23 C22 -12.6(5)
C31 N2 C23 C22 -177.8(4)
C21 C22 C23 C24 1.8(5)
C26 C22 C23 C24 -173.4(4)
C21 C22 C23 N2 179.2(3)
C26 C22 C23 N2 4.1(5)
N2 C23 C24 C25 -178.0(4)
C22 C23 C24 C25 -0.8(6)
C21 C20 C25 C24 -0.1(7)
C23 C24 C25 C20 0.0(7)
C21 C22 C26 C27 -170.5(4)
C23 C22 C26 C27 4.3(6)
C22 C26 C27 C28 -4.4(6)
C31 N2 C28 C29 1.6(4)
C23 N2 C28 C29 -166.4(3)
C31 N2 C28 C27 -179.2(3)
C23 N2 C28 C27 12.9(5)
C26 C27 C28 C29 175.1(5)
C26 C27 C28 N2 -4.0(6)
N2 C28 C29 C30 -0.4(5)
C27 C28 C29 C30 -179.5(4)
C28 C29 C30 C31 -1.0(5)
C29 C30 C31 N2 1.9(5)
C29 C30 C31 C32 -158.5(4)
C28 N2 C31 C30 -2.1(4)
C23 N2 C31 C30 164.7(4)
C28 N2 C31 C32 158.1(4)
C23 N2 C31 C32 -35.1(6)
C30 C31 C32 O2 134.0(5)
N2 C31 C32 O2 -22.8(7)
C30 C31 C32 C33 -43.0(6)
N2 C31 C32 C33 160.2(4)
O2 C32 C33 C38 -27.2(6)
C31 C32 C33 C38 149.8(4)
O2 C32 C33 C34 148.8(4)
C31 C32 C33 C34 -34.2(6)
C38 C33 C34 C35 0.1(6)
C32 C33 C34 C35 -175.9(4)
C33 C34 C35 C36 0.4(6)
C34 C35 C36 F2 -179.6(4)
C34 C35 C36 C37 -2.0(7)
C35 C36 C37 C38 2.9(7)
F2 C36 C37 C38 -179.5(4)
C36 C37 C38 C33 -2.3(7)
C34 C33 C38 C37 0.9(6)
C32 C33 C38 C37 177.1(4)
